data_4309697
loop_
_publ_author_name
'Neeladri Das'
'Ashutosh Ghosh'
'Atta M. Arif'
'Peter J. Stang'

_publ_section_title
;
Self-Assembly of Neutral Platinum-Based Supramolecular Ensembles
Incorporating Oxocarbon Dianions and Oxalate
;
_journal_name_full 'Inorganic Chemistry'
_journal_page_first 7130
_journal_page_last 7137
_journal_paper_doi 10.1021/ic050919p
_journal_volume 44
_journal_year 2005
_chemical_formula_moiety 'C80 H136 O8 P8 Pt4,4(C H CL3)'
_chemical_formula_sum 'C84 H140 Cl12 O8 P8 Pt4'
_chemical_formula_weight 2731.48
_chemical_name_systematic
; 
 ? 
;
_space_group_IT_number 94
_symmetry_cell_setting tetragonal
_symmetry_space_group_name_Hall 'P 4n 2n'
_symmetry_space_group_name_H-M 'P 42 21 2'
_atom_sites_solution_hydrogens geom
_atom_sites_solution_primary direct
_atom_sites_solution_secondary difmap
_audit_creation_method SHELXL-97
_cell_angle_alpha 90.00
_cell_angle_beta 90.00
_cell_angle_gamma 90.00
_cell_formula_units_Z 2
_cell_length_a 14.8806(4)
_cell_length_b 14.8806(4)
_cell_length_c 23.7853(7)
_cell_measurement_reflns_used 4526
_cell_measurement_temperature 150(1)
_cell_measurement_theta_max 25.35
_cell_measurement_theta_min 1.018
_cell_volume 5266.8(3)
_computing_cell_refinement DENZO-SMN
_computing_data_collection 'Nonius COLLECT'
_computing_data_reduction DENZO-SMN
_computing_molecular_graphics 'WinGX, Ortep3'
_computing_structure_refinement 'SHELXL-97 (Sheldrick, 1997)'
_computing_structure_solution SIR97
_diffrn_ambient_temperature 150(1)
_diffrn_measured_fraction_theta_full 0.994
_diffrn_measured_fraction_theta_max 0.994
_diffrn_measurement_device_type 'Nonius KappaCCD Diffractometer'
_diffrn_measurement_method 'Phi and Omega scan'
_diffrn_radiation_monochromator graphite
_diffrn_radiation_source 'fine-focus sealed tube'
_diffrn_radiation_type MoK\a
_diffrn_radiation_wavelength 0.71073
_diffrn_reflns_av_R_equivalents 0.0311
_diffrn_reflns_av_sigmaI/netI 0.0521
_diffrn_reflns_limit_h_max 17
_diffrn_reflns_limit_h_min -17
_diffrn_reflns_limit_k_max 12
_diffrn_reflns_limit_k_min -12
_diffrn_reflns_limit_l_max 28
_diffrn_reflns_limit_l_min -23
_diffrn_reflns_number 8136
_diffrn_reflns_theta_full 25.32
_diffrn_reflns_theta_max 25.32
_diffrn_reflns_theta_min 2.87
_exptl_absorpt_coefficient_mu 5.769
_exptl_absorpt_correction_T_max 0.4782
_exptl_absorpt_correction_T_min 0.3504
_exptl_absorpt_correction_type multi-scan
_exptl_absorpt_process_details 'DENZO-SMN (Otwinowski & Minor, 1997)'
_exptl_crystal_colour yellow
_exptl_crystal_density_diffrn 1.722
_exptl_crystal_density_method 'not measured'
_exptl_crystal_description prism
_exptl_crystal_F_000 2688
_exptl_crystal_size_max 0.23
_exptl_crystal_size_mid 0.20
_exptl_crystal_size_min 0.15
_refine_diff_density_max 0.950
_refine_diff_density_min -0.942
_refine_diff_density_rms 0.134
_refine_ls_abs_structure_details 'Flack H D (1983), Acta Cryst. A39, 876-881'
_refine_ls_abs_structure_Flack 0.010(17)
_refine_ls_extinction_method none
_refine_ls_goodness_of_fit_ref 1.070
_refine_ls_hydrogen_treatment constr
_refine_ls_matrix_type full
_refine_ls_number_parameters 301
_refine_ls_number_reflns 4791
_refine_ls_number_restraints 11
_refine_ls_restrained_S_all 1.074
_refine_ls_R_factor_all 0.0712
_refine_ls_R_factor_gt 0.0485
_refine_ls_shift/su_max 0.001
_refine_ls_shift/su_mean 0.000
_refine_ls_structure_factor_coef Fsqd
_refine_ls_weighting_details 'calc w=1/[\s^2^(Fo^2^)+(0.0300P)^2^+38.9430P] where P=(Fo^2^+2Fc^2^)/3'
_refine_ls_weighting_scheme calc
_refine_ls_wR_factor_gt 0.0971
_refine_ls_wR_factor_ref 0.1087
_reflns_number_gt 3932
_reflns_number_total 4791
_reflns_threshold_expression >2sigma(I)
_cod_data_source_file ic050919psi20050607_050745.cif
_cod_data_source_block pjs221
_cod_depositor_comments
;
The following automatic conversions were performed:
'_symmetry_cell_setting' value 'Tetragonal' changed to 'tetragonal'
according to '/home/saulius/struct/CIF-dictionaries/cif_core.dic'
dictionary named 'cif_core.dic' version 2.4.1 from
2010-06-29.

'_exptl_absorpt_correction_type' value 'Multi-scan' changed
to 'multi-scan' according to
'/home/saulius/struct/CIF-dictionaries/cif_core.dic' dictionary named
'cif_core.dic' version 2.4.1 from 2010-06-29.

Automatic conversion script
Id: cif_fix_enum 1527 2010-12-29 10:47:43Z saulius 
;
_cod_database_code 4309697

loop_
_symmetry_equiv_pos_as_xyz
'x, y, z'
'-x, -y, z'
'x+1/2, -y+1/2, -z+1/2'
'-x+1/2, y+1/2, -z+1/2'
'-y, -x, -z'
'y, x, -z'
'y+1/2, -x+1/2, z+1/2'
'-y+1/2, x+1/2, z+1/2'

loop_
_atom_site_label
_atom_site_type_symbol
_atom_site_fract_x
_atom_site_fract_y
_atom_site_fract_z
_atom_site_U_iso_or_equiv
_atom_site_adp_type
_atom_site_occupancy
_atom_site_symmetry_multiplicity
_atom_site_calc_flag
_atom_site_refinement_flags
_atom_site_disorder_assembly
_atom_site_disorder_group
Pt1 Pt 0.65151(3) 0.61190(3) 0.644574(19) 0.04519(14) Uani 1 1 d . A .
P1 P 0.7096(4) 0.4768(3) 0.61660(15) 0.0899(16) Uani 1 1 d . . .
P2 P 0.6180(2) 0.75487(19) 0.67565(11) 0.0437(7) Uani 1 1 d . . .
O1 O 0.6421(5) 0.6555(5) 0.5598(3) 0.0474(19) Uani 1 1 d . . .
O2 O 0.7824(8) 0.6874(11) 0.5440(5) 0.141(7) Uani 1 1 d . . .
C1 C 0.7062(8) 0.6829(8) 0.5292(4) 0.041(3) Uani 1 1 d . A .
C2 C 0.6536(9) 0.5726(7) 0.7255(5) 0.053(3) Uani 1 1 d . . .
C3 C 0.7276(10) 0.5880(8) 0.7570(5) 0.056(3) Uani 1 1 d . A .
H3 H 0.7804 0.6094 0.7390 0.068 Uiso 1 1 calc R . .
C4 C 0.7292(10) 0.5732(8) 0.8165(5) 0.060(4) Uani 1 1 d . . .
H4 H 0.7839 0.5814 0.8365 0.072 Uiso 1 1 calc R A .
C5 C 0.6567(10) 0.5484(7) 0.8441(4) 0.060(4) Uani 1 1 d . A .
H5 H 0.6581 0.5446 0.8839 0.072 Uiso 1 1 calc R . .
C6 C 0.5767(11) 0.5273(8) 0.8147(5) 0.062(4) Uani 1 1 d . . .
C7 C 0.5766(10) 0.5331(7) 0.7543(4) 0.050(3) Uani 1 1 d . A .
C8 C 0.5000 0.5000 0.8424(6) 0.060(5) Uani 1 2 d S . .
H8 H 0.5000 0.5000 0.8824 0.072 Uiso 1 2 calc SR . .
C9 C 0.5000 0.5000 0.7268(6) 0.066(6) Uani 1 2 d S . .
H9 H 0.5000 0.5000 0.6868 0.079 Uiso 1 2 calc SR A .
C10 C 0.6910(15) 0.3859(10) 0.6567(8) 0.135(9) Uani 1 1 d . A 1
H10A H 0.7168 0.3992 0.6942 0.162 Uiso 1 1 calc R A 1
H10B H 0.6252 0.3813 0.6618 0.162 Uiso 1 1 calc R A 1
C11 C 0.7238(11) 0.2931(9) 0.6404(8) 0.090(5) Uani 1 1 d . . .
H11A H 0.7071 0.2499 0.6698 0.136 Uiso 1 1 calc R A 1
H11B H 0.7893 0.2940 0.6363 0.136 Uiso 1 1 calc R A 1
H11C H 0.6962 0.2752 0.6047 0.136 Uiso 1 1 calc R A 1
C12 C 0.7363(14) 0.4599(12) 0.5489(8) 0.043(5) Uani 0.560(11) 1 d P A 1
H12A H 0.6774 0.4491 0.5308 0.052 Uiso 0.560(11) 1 calc PR A 1
H12B H 0.7552 0.5202 0.5358 0.052 Uiso 0.560(11) 1 calc PR A 1
C13 C 0.797(2) 0.398(3) 0.5186(12) 0.118(15) Uani 0.560(11) 1 d P A 1
H13A H 0.7924 0.4090 0.4780 0.177 Uiso 0.560(11) 1 calc PR A 1
H13B H 0.7811 0.3361 0.5270 0.177 Uiso 0.560(11) 1 calc PR A 1
H13C H 0.8595 0.4095 0.5306 0.177 Uiso 0.560(11) 1 calc PR A 1
C14 C 0.8384(17) 0.4642(14) 0.6496(14) 0.077(8) Uani 0.560(11) 1 d P A 1
H14A H 0.8370 0.4645 0.6913 0.092 Uiso 0.560(11) 1 calc PR A 1
H14B H 0.8673 0.4080 0.6366 0.092 Uiso 0.560(11) 1 calc PR A 1
C15 C 0.8859(15) 0.5429(16) 0.6281(12) 0.173(12) Uani 1 1 d D . .
H15A H 0.9479 0.5426 0.6420 0.259 Uiso 0.560(11) 1 calc PR A 1
H15B H 0.8555 0.5976 0.6409 0.259 Uiso 0.560(11) 1 calc PR A 1
H15C H 0.8861 0.5413 0.5869 0.259 Uiso 0.560(11) 1 calc PR A 1
H15D H 0.9463 0.5527 0.6129 0.259 Uiso 0.440(11) 1 calc PR A 2
H15E H 0.8897 0.5062 0.6622 0.259 Uiso 0.440(11) 1 calc PR A 2
H15F H 0.8584 0.6010 0.6372 0.259 Uiso 0.440(11) 1 calc PR A 2
C16 C 0.5669(18) 0.7683(15) 0.7455(11) 0.057(6) Uani 0.560(11) 1 d PD A 1
H16A H 0.6015 0.7335 0.7735 0.068 Uiso 0.560(11) 1 calc PR A 1
H16B H 0.5684 0.8324 0.7566 0.068 Uiso 0.560(11) 1 calc PR A 1
C17 C 0.4712(19) 0.736(2) 0.7442(14) 0.097(11) Uani 0.560(11) 1 d PD A 1
H17A H 0.4444 0.7426 0.7816 0.145 Uiso 0.560(11) 1 calc PR A 1
H17B H 0.4700 0.6723 0.7333 0.145 Uiso 0.560(11) 1 calc PR A 1
H17C H 0.4368 0.7712 0.7169 0.145 Uiso 0.560(11) 1 calc PR A 1
C18 C 0.7175(13) 0.8132(10) 0.6970(8) 0.112(8) Uani 1 1 d D A .
H18A H 0.7006 0.8757 0.7066 0.134 Uiso 1 1 calc R B 1
H18B H 0.7402 0.7846 0.7318 0.134 Uiso 1 1 calc R B 1
C19 C 0.7928(11) 0.8167(12) 0.6556(12) 0.201(17) Uani 1 1 d D A 1
H19A H 0.8433 0.8500 0.6719 0.302 Uiso 1 1 calc R A 1
H19B H 0.7725 0.8471 0.6213 0.302 Uiso 1 1 calc R A 1
H19C H 0.8120 0.7555 0.6464 0.302 Uiso 1 1 calc R A 1
C20 C 0.5745(12) 0.8284(10) 0.6246(5) 0.085(5) Uani 1 1 d D A .
H20A H 0.6226 0.8394 0.5967 0.102 Uiso 0.560(11) 1 calc PR A 1
H20B H 0.5256 0.7963 0.6047 0.102 Uiso 0.560(11) 1 calc PR A 1
H20C H 0.5639 0.8854 0.6450 0.102 Uiso 0.440(11) 1 calc PR A 2
H20D H 0.6255 0.8402 0.5989 0.102 Uiso 0.440(11) 1 calc PR A 2
C21 C 0.539(2) 0.9153(15) 0.6418(13) 0.088(9) Uani 0.560(11) 1 d P A 1
H21A H 0.5186 0.9483 0.6087 0.132 Uiso 0.560(11) 1 calc PR A 1
H21B H 0.5870 0.9496 0.6606 0.132 Uiso 0.560(11) 1 calc PR A 1
H21C H 0.4892 0.9065 0.6679 0.132 Uiso 0.560(11) 1 calc PR A 1
C12' C 0.639(3) 0.427(3) 0.5578(17) 0.095(12) Uiso 0.440(11) 1 d P A 2
H12C H 0.6360 0.4686 0.5254 0.114 Uiso 0.440(11) 1 calc PR A 2
H12D H 0.6646 0.3691 0.5450 0.114 Uiso 0.440(11) 1 calc PR A 2
C13' C 0.5529(19) 0.4141(15) 0.5814(10) 0.049(8) Uani 0.440(11) 1 d P A 2
H13D H 0.5127 0.3883 0.5530 0.074 Uiso 0.440(11) 1 calc PR A 2
H13E H 0.5289 0.4720 0.5940 0.074 Uiso 0.440(11) 1 calc PR A 2
H13F H 0.5573 0.3731 0.6135 0.074 Uiso 0.440(11) 1 calc PR A 2
C14' C 0.827(2) 0.4932(19) 0.5832(12) 0.069(10) Uani 0.440(11) 1 d PD A 2
H14C H 0.8539 0.4344 0.5736 0.083 Uiso 0.440(11) 1 calc PR A 2
H14D H 0.8223 0.5296 0.5485 0.083 Uiso 0.440(11) 1 calc PR A 2
C16' C 0.522(2) 0.7671(16) 0.7268(11) 0.037(7) Uiso 0.440(11) 1 d PD A 2
H16C H 0.4694 0.7359 0.7102 0.044 Uiso 0.440(11) 1 calc PR A 2
H16D H 0.5384 0.7337 0.7613 0.044 Uiso 0.440(11) 1 calc PR A 2
C17' C 0.4901(17) 0.8609(14) 0.7452(11) 0.046(7) Uani 0.440(11) 1 d PD A 2
H17D H 0.4400 0.8548 0.7717 0.069 Uiso 0.440(11) 1 calc PR A 2
H17E H 0.4702 0.8949 0.7122 0.069 Uiso 0.440(11) 1 calc PR A 2
H17F H 0.5398 0.8927 0.7634 0.069 Uiso 0.440(11) 1 calc PR A 2
C21' C 0.4972(15) 0.819(2) 0.5879(10) 0.056(8) Uani 0.440(11) 1 d PD A 2
H21D H 0.4921 0.8718 0.5638 0.084 Uiso 0.440(11) 1 calc PR A 2
H21E H 0.4427 0.8124 0.6106 0.084 Uiso 0.440(11) 1 calc PR A 2
H21F H 0.5048 0.7650 0.5644 0.084 Uiso 0.440(11) 1 calc PR A 2
Cl1 Cl 0.5273(7) 0.7336(8) 0.9069(4) 0.090(3) Uiso 0.50 1 d PD C 1
Cl2 Cl 0.5271(11) 0.7989(11) 1.0227(6) 0.159(6) Uiso 0.50 1 d PD C 1
Cl3 Cl 0.4518(7) 0.6334(6) 0.9951(4) 0.103(3) Uiso 0.50 1 d PD C 1
C22 C 0.4698(11) 0.7480(12) 0.9674(7) 0.093(5) Uiso 1 1 d D . .
H22 H 0.4112 0.7788 0.9603 0.112 Uiso 0.50 1 calc PR C 1
H22' H 0.4062 0.7265 0.9681 0.112 Uiso 0.50 1 calc PR C 2
Cl1' Cl 0.5087(8) 0.7753(9) 0.8992(4) 0.110(4) Uiso 0.50 1 d PD C 2
Cl2' Cl 0.4893(11) 0.8366(10) 1.0116(6) 0.153(5) Uiso 0.50 1 d PD C 2
Cl3' Cl 0.5493(9) 0.6641(9) 0.9890(6) 0.158(5) Uiso 0.50 1 d PD C 2

loop_
_atom_site_aniso_label
_atom_site_aniso_U_11
_atom_site_aniso_U_22
_atom_site_aniso_U_33
_atom_site_aniso_U_23
_atom_site_aniso_U_13
_atom_site_aniso_U_12
Pt1 0.0756(3) 0.0321(2) 0.02790(17) 0.0004(2) 0.0003(2) -0.0046(2)
P1 0.189(5) 0.040(2) 0.0409(18) -0.0017(15) 0.015(2) 0.017(3)
P2 0.0611(19) 0.0338(15) 0.0363(14) -0.0029(12) 0.0031(14) -0.0028(14)
O1 0.065(5) 0.045(4) 0.032(3) 0.009(3) 0.004(3) 0.008(4)
O2 0.085(8) 0.237(16) 0.100(9) 0.095(10) -0.062(7) -0.102(10)
C1 0.040(6) 0.052(7) 0.032(5) -0.005(5) -0.001(5) -0.005(5)
C2 0.081(9) 0.039(6) 0.038(6) -0.010(5) -0.006(6) -0.003(7)
C3 0.087(10) 0.041(7) 0.041(6) -0.002(5) 0.003(7) 0.001(6)
C4 0.105(11) 0.044(7) 0.030(6) 0.006(5) -0.014(7) -0.006(7)
C5 0.116(11) 0.043(6) 0.021(6) -0.003(5) -0.012(7) -0.008(7)
C6 0.117(12) 0.040(7) 0.030(6) 0.005(5) -0.010(7) -0.005(7)
C7 0.099(10) 0.023(6) 0.027(5) -0.004(4) 0.004(6) -0.007(6)
C8 0.116(16) 0.039(9) 0.025(9) 0.000 0.000 -0.018(10)
C9 0.129(19) 0.051(11) 0.017(7) 0.000 0.000 -0.019(12)
C10 0.22(2) 0.071(10) 0.116(14) 0.053(11) 0.100(15) 0.076(13)
C11 0.108(12) 0.061(9) 0.102(12) 0.011(10) 0.016(12) 0.040(8)
C12 0.054(13) 0.025(10) 0.051(12) 0.015(9) 0.014(10) 0.008(9)
C13 0.11(2) 0.18(4) 0.071(18) -0.02(2) -0.050(18) 0.08(3)
C14 0.079(17) 0.038(11) 0.11(2) 0.005(14) -0.031(18) 0.007(12)
C15 0.097(16) 0.14(2) 0.28(4) 0.00(2) 0.02(2) 0.041(16)
C16 0.062(16) 0.038(13) 0.070(16) -0.014(11) -0.005(15) -0.001(12)
C17 0.14(3) 0.06(2) 0.09(2) 0.015(17) -0.01(2) 0.023(19)
C18 0.117(15) 0.051(9) 0.169(19) -0.051(11) -0.070(15) 0.009(10)
C19 0.054(10) 0.093(14) 0.46(5) -0.14(2) -0.02(2) 0.002(10)
C20 0.137(14) 0.070(10) 0.049(7) -0.008(7) -0.016(8) 0.049(10)
C21 0.13(2) 0.049(14) 0.088(18) 0.018(16) 0.02(2) 0.002(14)
C13' 0.09(2) 0.026(14) 0.036(13) -0.021(10) 0.024(13) -0.015(13)
C14' 0.10(3) 0.041(16) 0.064(19) -0.018(14) 0.009(19) 0.013(17)
C17' 0.041(14) 0.041(16) 0.056(15) -0.021(12) 0.002(12) 0.000(12)
C21' 0.037(15) 0.08(2) 0.046(15) 0.015(14) -0.013(12) 0.032(14)

loop_
_atom_type_symbol
_atom_type_description
_atom_type_scat_dispersion_real
_atom_type_scat_dispersion_imag
_atom_type_scat_source
C C 0.0033 0.0016 'International Tables Vol C Tables 4.2.6.8 and 6.1.1.4'
H H 0.0000 0.0000 'International Tables Vol C Tables 4.2.6.8 and 6.1.1.4'
O O 0.0106 0.0060 'International Tables Vol C Tables 4.2.6.8 and 6.1.1.4'
P P 0.1023 0.0942 'International Tables Vol C Tables 4.2.6.8 and 6.1.1.4'
Cl Cl 0.1484 0.1585 'International Tables Vol C Tables 4.2.6.8 and 6.1.1.4'
Pt Pt -1.7033 8.3905 'International Tables Vol C Tables 4.2.6.8 and 6.1.1.4'

loop_
_geom_angle_atom_site_label_1
_geom_angle_atom_site_label_2
_geom_angle_atom_site_label_3
_geom_angle
_geom_angle_site_symmetry_1
_geom_angle_site_symmetry_3
_geom_angle_publ_flag
C2 Pt1 O1 177.0(4) . . ?
C2 Pt1 P1 91.0(3) . . ?
O1 Pt1 P1 91.0(2) . . ?
C2 Pt1 P2 88.0(3) . . ?
O1 Pt1 P2 90.5(2) . . ?
P1 Pt1 P2 170.25(18) . . ?
C12 P1 C10 117.6(9) . . ?
C12 P1 C12' 50.6(14) . . ?
C10 P1 C12' 90.7(15) . . ?
C12 P1 C14' 53.9(11) . . ?
C10 P1 C14' 118.9(12) . . ?
C12' P1 C14' 104.3(14) . . ?
C12 P1 C14 97.5(12) . . ?
C10 P1 C14 82.2(11) . . ?
C12' P1 C14 138.8(15) . . ?
C14' P1 C14 48.3(13) . . ?
C12 P1 Pt1 120.0(6) . . ?
C10 P1 Pt1 118.8(6) . . ?
C12' P1 Pt1 110.4(12) . . ?
C14' P1 Pt1 110.5(8) . . ?
C14 P1 Pt1 108.5(7) . . ?
C20 P2 C18 101.5(8) . . ?
C20 P2 C16 113.8(10) . . ?
C18 P2 C16 91.9(11) . . ?
C20 P2 C16' 96.1(10) . . ?
C18 P2 C16' 113.5(12) . . ?
C16 P2 C16' 24.9(9) . . ?
C20 P2 Pt1 115.6(5) . . ?
C18 P2 Pt1 111.0(6) . . ?
C16 P2 Pt1 118.7(7) . . ?
C16' P2 Pt1 117.4(8) . . ?
C1 O1 Pt1 126.4(7) . . ?
O2 C1 O1 124.5(10) . . ?
O2 C1 C1 119.4(10) . 6_556 ?
O1 C1 C1 116.0(8) . 6_556 ?
C3 C2 C7 116.7(11) . . ?
C3 C2 Pt1 119.5(10) . . ?
C7 C2 Pt1 123.6(9) . . ?
C2 C3 C4 122.3(13) . . ?
C2 C3 H3 118.8 . . ?
C4 C3 H3 118.8 . . ?
C5 C4 C3 121.5(13) . . ?
C5 C4 H4 119.3 . . ?
C3 C4 H4 119.3 . . ?
C4 C5 C6 120.4(10) . . ?
C4 C5 H5 119.8 . . ?
C6 C5 H5 119.8 . . ?
C8 C6 C5 121.7(11) . . ?
C8 C6 C7 119.7(13) . . ?
C5 C6 C7 118.6(13) . . ?
C9 C7 C6 116.3(12) . . ?
C9 C7 C2 124.2(10) . . ?
C6 C7 C2 119.5(12) . . ?
C6 C8 C6 122.9(15) . 2_665 ?
C6 C8 H8 118.6 . . ?
C6 C8 H8 118.6 2_665 . ?
C7 C9 C7 124.5(14) . 2_665 ?
C7 C9 H9 117.7 . . ?
C7 C9 H9 117.7 2_665 . ?
C11 C10 P1 122.5(12) . . ?
C11 C10 H10A 106.7 . . ?
P1 C10 H10A 106.7 . . ?
C11 C10 H10B 106.7 . . ?
P1 C10 H10B 106.7 . . ?
H10A C10 H10B 106.6 . . ?
C10 C11 H11A 109.5 . . ?
C10 C11 H11B 109.5 . . ?
H11A C11 H11B 109.5 . . ?
C10 C11 H11C 109.5 . . ?
H11A C11 H11C 109.5 . . ?
H11B C11 H11C 109.5 . . ?
C13 C12 P1 135.0(17) . . ?
C13 C12 H12A 103.4 . . ?
P1 C12 H12A 103.4 . . ?
C13 C12 H12B 103.4 . . ?
P1 C12 H12B 103.4 . . ?
H12A C12 H12B 105.2 . . ?
C12 C13 H13A 109.5 . . ?
C12 C13 H13B 109.5 . . ?
H13A C13 H13B 109.5 . . ?
C12 C13 H13C 109.5 . . ?
H13A C13 H13C 109.5 . . ?
H13B C13 H13C 109.5 . . ?
C15 C14 P1 103.9(16) . . ?
C15 C14 H14A 111.0 . . ?
P1 C14 H14A 111.0 . . ?
C15 C14 H14B 111.0 . . ?
P1 C14 H14B 111.0 . . ?
H14A C14 H14B 109.0 . . ?
C14 C15 C14' 65.8(19) . . ?
C14 C15 H15A 109.5 . . ?
C14' C15 H15A 139.0 . . ?
C14 C15 H15B 109.5 . . ?
C14' C15 H15B 110.2 . . ?
H15A C15 H15B 109.5 . . ?
C14 C15 H15C 109.5 . . ?
C14' C15 H15C 46.3 . . ?
H15A C15 H15C 109.5 . . ?
H15B C15 H15C 109.5 . . ?
C14 C15 H15D 133.8 . . ?
C14' C15 H15D 109.5 . . ?
H15A C15 H15D 42.3 . . ?
H15B C15 H15D 114.6 . . ?
H15C C15 H15D 68.5 . . ?
C14 C15 H15E 44.8 . . ?
C14' C15 H15E 109.5 . . ?
H15A C15 H15E 70.3 . . ?
H15B C15 H15E 103.4 . . ?
H15C C15 H15E 144.5 . . ?
H15D C15 H15E 109.5 . . ?
C14 C15 H15F 115.3 . . ?
C14' C15 H15F 109.5 . . ?
H15A C15 H15F 108.8 . . ?
H15B C15 H15F 6.5 . . ?
H15C C15 H15F 104.1 . . ?
H15D C15 H15F 109.5 . . ?
H15E C15 H15F 109.5 . . ?
C17 C16 P2 110(2) . . ?
C17 C16 H16A 109.7 . . ?
P2 C16 H16A 109.7 . . ?
C17 C16 H16B 109.7 . . ?
P2 C16 H16B 109.7 . . ?
H16A C16 H16B 108.2 . . ?
C16 C17 H17A 109.5 . . ?
C16 C17 H17B 109.5 . . ?
H17A C17 H17B 109.5 . . ?
C16 C17 H17C 109.5 . . ?
H17A C17 H17C 109.5 . . ?
H17B C17 H17C 109.5 . . ?
C19 C18 P2 116.8(12) . . ?
C19 C18 H18A 108.1 . . ?
P2 C18 H18A 108.1 . . ?
C19 C18 H18B 108.1 . . ?
P2 C18 H18B 108.1 . . ?
H18A C18 H18B 107.3 . . ?
C18 C19 H19A 109.5 . . ?
C18 C19 H19B 109.5 . . ?
H19A C19 H19B 109.5 . . ?
C18 C19 H19C 109.5 . . ?
H19A C19 H19C 109.5 . . ?
H19B C19 H19C 109.5 . . ?
C21' C20 C21 88.6(19) . . ?
C21' C20 P2 130.2(16) . . ?
C21 C20 P2 119.4(15) . . ?
C21' C20 H20A 100.7 . . ?
C21 C20 H20A 107.5 . . ?
P2 C20 H20A 107.5 . . ?
C21' C20 H20B 23.4 . . ?
C21 C20 H20B 107.5 . . ?
P2 C20 H20B 107.5 . . ?
H20A C20 H20B 107.0 . . ?
C21' C20 H20C 104.7 . . ?
C21 C20 H20C 16.6 . . ?
P2 C20 H20C 104.7 . . ?
H20A C20 H20C 107.5 . . ?
H20B C20 H20C 122.0 . . ?
C21' C20 H20D 104.7 . . ?
C21 C20 H20D 106.9 . . ?
P2 C20 H20D 104.7 . . ?
H20A C20 H20D 4.0 . . ?
H20B C20 H20D 110.8 . . ?
H20C C20 H20D 105.7 . . ?
C20 C21 H21A 109.5 . . ?
C20 C21 H21B 109.5 . . ?
H21A C21 H21B 109.5 . . ?
C20 C21 H21C 109.5 . . ?
H21A C21 H21C 109.5 . . ?
H21B C21 H21C 109.5 . . ?
C13' C12' P1 105(2) . . ?
C13' C12' H12C 110.7 . . ?
P1 C12' H12C 110.7 . . ?
C13' C12' H12D 110.7 . . ?
P1 C12' H12D 110.7 . . ?
H12C C12' H12D 108.8 . . ?
C12' C13' H13D 109.5 . . ?
C12' C13' H13E 109.5 . . ?
H13D C13' H13E 109.5 . . ?
C12' C13' H13F 109.5 . . ?
H13D C13' H13F 109.5 . . ?
H13E C13' H13F 109.5 . . ?
C15 C14' P1 106.6(18) . . ?
C15 C14' H14C 110.4 . . ?
P1 C14' H14C 110.4 . . ?
C15 C14' H14D 110.4 . . ?
P1 C14' H14D 110.4 . . ?
H14C C14' H14D 108.6 . . ?
C17' C16' P2 120(2) . . ?
C17' C16' H16C 107.2 . . ?
P2 C16' H16C 107.2 . . ?
C17' C16' H16D 107.2 . . ?
P2 C16' H16D 107.2 . . ?
H16C C16' H16D 106.9 . . ?
C16' C17' H17D 109.5 . . ?
C16' C17' H17E 109.5 . . ?
H17D C17' H17E 109.5 . . ?
C16' C17' H17F 109.5 . . ?
H17D C17' H17F 109.5 . . ?
H17E C17' H17F 109.5 . . ?
C20 C21' H21D 109.5 . . ?
C20 C21' H21E 109.5 . . ?
H21D C21' H21E 109.5 . . ?
C20 C21' H21F 109.5 . . ?
H21D C21' H21F 109.5 . . ?
H21E C21' H21F 109.5 . . ?
Cl3 Cl3 C22 142.6(7) 5_667 . ?
Cl1 C22 Cl2' 122.4(12) . . ?
Cl1 C22 Cl2 116.9(11) . . ?
Cl2' C22 Cl2 28.1(7) . . ?
Cl1 C22 Cl1' 23.3(5) . . ?
Cl2' C22 Cl1' 109.3(11) . . ?
Cl2 C22 Cl1' 115.6(11) . . ?
Cl1 C22 Cl3' 79.8(9) . . ?
Cl2' C22 Cl3' 104.4(12) . . ?
Cl2 C22 Cl3' 76.3(10) . . ?
Cl1' C22 Cl3' 102.0(11) . . ?
Cl1 C22 Cl3 105.1(10) . . ?
Cl2' C22 Cl3 121.1(12) . . ?
Cl2 C22 Cl3 101.7(11) . . ?
Cl1' C22 Cl3 125.9(11) . . ?
Cl3' C22 Cl3 49.5(7) . . ?
Cl1 C22 H22 110.9 . . ?
Cl2' C22 H22 84.2 . . ?
Cl2 C22 H22 110.9 . . ?
Cl1' C22 H22 91.4 . . ?
Cl3' C22 H22 160.3 . . ?
Cl3 C22 H22 110.9 . . ?
Cl1 C22 H22' 116.9 . . ?
Cl2' C22 H22' 113.4 . . ?
Cl2 C22 H22' 126.3 . . ?
Cl1' C22 H22' 113.4 . . ?
Cl3' C22 H22' 113.4 . . ?
Cl3 C22 H22' 64.0 . . ?
H22 C22 H22' 47.3 . . ?
C22 Cl3' Cl3' 175.3(13) . 6_557 ?

loop_
_geom_bond_atom_site_label_1
_geom_bond_atom_site_label_2
_geom_bond_distance
_geom_bond_site_symmetry_2
_geom_bond_publ_flag
Pt1 C2 2.013(11) . ?
Pt1 O1 2.124(7) . ?
Pt1 P1 2.287(4) . ?
Pt1 P2 2.307(3) . ?
P1 C12 1.679(19) . ?
P1 C10 1.679(14) . ?
P1 C12' 1.90(4) . ?
P1 C14' 1.93(3) . ?
P1 C14 2.08(2) . ?
P2 C20 1.758(13) . ?
P2 C18 1.790(16) . ?
P2 C16 1.84(2) . ?
P2 C16' 1.89(3) . ?
O1 C1 1.266(12) . ?
O2 C1 1.189(14) . ?
C1 C1 1.47(2) 6_556 ?
C2 C3 1.351(17) . ?
C2 C7 1.457(17) . ?
C3 C4 1.433(16) . ?
C3 H3 0.9500 . ?
C4 C5 1.315(18) . ?
C4 H4 0.9500 . ?
C5 C6 1.416(18) . ?
C5 H5 0.9500 . ?
C6 C8 1.379(15) . ?
C6 C7 1.441(14) . ?
C7 C9 1.404(14) . ?
C8 C6 1.379(15) 2_665 ?
C8 H8 0.9500 . ?
C9 C7 1.404(14) 2_665 ?
C9 H9 0.9500 . ?
C10 C11 1.515(19) . ?
C10 H10A 0.9900 . ?
C10 H10B 0.9900 . ?
C11 H11A 0.9800 . ?
C11 H11B 0.9800 . ?
C11 H11C 0.9800 . ?
C12 C13 1.48(3) . ?
C12 H12A 0.9900 . ?
C12 H12B 0.9900 . ?
C13 H13A 0.9800 . ?
C13 H13B 0.9800 . ?
C13 H13C 0.9800 . ?
C14 C15 1.46(3) . ?
C14 H14A 0.9900 . ?
C14 H14B 0.9900 . ?
C15 C14' 1.566(18) . ?
C15 H15A 0.9800 . ?
C15 H15B 0.9800 . ?
C15 H15C 0.9800 . ?
C15 H15D 0.9800 . ?
C15 H15E 0.9800 . ?
C15 H15F 0.9800 . ?
C16 C17 1.504(19) . ?
C16 H16A 0.9900 . ?
C16 H16B 0.9900 . ?
C17 H17A 0.9800 . ?
C17 H17B 0.9800 . ?
C17 H17C 0.9800 . ?
C18 C19 1.492(17) . ?
C18 H18A 0.9900 . ?
C18 H18B 0.9900 . ?
C19 H19A 0.9800 . ?
C19 H19B 0.9800 . ?
C19 H19C 0.9800 . ?
C20 C21' 1.451(17) . ?
C20 C21 1.45(3) . ?
C20 H20A 0.9900 . ?
C20 H20B 0.9900 . ?
C20 H20C 0.9900 . ?
C20 H20D 0.9900 . ?
C21 H21A 0.9800 . ?
C21 H21B 0.9800 . ?
C21 H21C 0.9800 . ?
C12' C13' 1.41(4) . ?
C12' H12C 0.9900 . ?
C12' H12D 0.9900 . ?
C13' H13D 0.9800 . ?
C13' H13E 0.9800 . ?
C13' H13F 0.9800 . ?
C14' H14C 0.9900 . ?
C14' H14D 0.9900 . ?
C16' C17' 1.536(18) . ?
C16' H16C 0.9900 . ?
C16' H16D 0.9900 . ?
C17' H17D 0.9800 . ?
C17' H17E 0.9800 . ?
C17' H17F 0.9800 . ?
C21' H21D 0.9800 . ?
C21' H21E 0.9800 . ?
C21' H21F 0.9800 . ?
Cl1 C22 1.689(18) . ?
Cl2 C22 1.74(2) . ?
Cl3 Cl3 1.808(18) 5_667 ?
Cl3 C22 1.848(18) . ?
C22 Cl2' 1.71(2) . ?
C22 Cl1' 1.770(19) . ?
C22 Cl3' 1.795(19) . ?
C22 H22 1.0000 . ?
C22 H22' 1.0000 . ?
Cl3' Cl3' 2.47(2) 6_557 ?

loop_
_geom_torsion_atom_site_label_1
_geom_torsion_atom_site_label_2
_geom_torsion_atom_site_label_3
_geom_torsion_atom_site_label_4
_geom_torsion
_geom_torsion_site_symmetry_1
_geom_torsion_site_symmetry_2
_geom_torsion_site_symmetry_3
_geom_torsion_site_symmetry_4
_geom_torsion_publ_flag
C2 Pt1 P1 C12 -175.3(10) . . . . ?
O1 Pt1 P1 C12 7.1(10) . . . . ?
P2 Pt1 P1 C12 -91.5(12) . . . . ?
C2 Pt1 P1 C10 26.6(12) . . . . ?
O1 Pt1 P1 C10 -151.1(11) . . . . ?
P2 Pt1 P1 C10 110.4(13) . . . . ?
C2 Pt1 P1 C12' 129.3(14) . . . . ?
O1 Pt1 P1 C12' -48.4(13) . . . . ?
P2 Pt1 P1 C12' -146.9(14) . . . . ?
C2 Pt1 P1 C14' -115.9(10) . . . . ?
O1 Pt1 P1 C14' 66.4(10) . . . . ?
P2 Pt1 P1 C14' -32.1(12) . . . . ?
C2 Pt1 P1 C14 -64.6(10) . . . . ?
O1 Pt1 P1 C14 117.8(9) . . . . ?
P2 Pt1 P1 C14 19.2(12) . . . . ?
C2 Pt1 P2 C20 -163.2(8) . . . . ?
O1 Pt1 P2 C20 14.2(7) . . . . ?
P1 Pt1 P2 C20 112.8(9) . . . . ?
C2 Pt1 P2 C18 82.0(8) . . . . ?
O1 Pt1 P2 C18 -100.6(8) . . . . ?
P1 Pt1 P2 C18 -2.1(11) . . . . ?
C2 Pt1 P2 C16 -22.6(11) . . . . ?
O1 Pt1 P2 C16 154.8(10) . . . . ?
P1 Pt1 P2 C16 -106.6(12) . . . . ?
C2 Pt1 P2 C16' -50.8(11) . . . . ?
O1 Pt1 P2 C16' 126.6(11) . . . . ?
P1 Pt1 P2 C16' -134.9(12) . . . . ?
C2 Pt1 O1 C1 153(7) . . . . ?
P1 Pt1 O1 C1 -77.1(9) . . . . ?
P2 Pt1 O1 C1 93.2(8) . . . . ?
Pt1 O1 C1 O2 0.6(19) . . . . ?
Pt1 O1 C1 C1 177.7(8) . . . 6_556 ?
O1 Pt1 C2 C3 -140(7) . . . . ?
P1 Pt1 C2 C3 89.6(10) . . . . ?
P2 Pt1 C2 C3 -80.7(9) . . . . ?
O1 Pt1 C2 C7 35(8) . . . . ?
P1 Pt1 C2 C7 -94.8(9) . . . . ?
P2 Pt1 C2 C7 94.9(9) . . . . ?
C7 C2 C3 C4 -4.7(18) . . . . ?
Pt1 C2 C3 C4 171.2(9) . . . . ?
C2 C3 C4 C5 -4(2) . . . . ?
C3 C4 C5 C6 6.0(19) . . . . ?
C4 C5 C6 C8 179.2(10) . . . . ?
C4 C5 C6 C7 0.3(19) . . . . ?
C8 C6 C7 C9 -7.3(16) . . . . ?
C5 C6 C7 C9 171.6(9) . . . . ?
C8 C6 C7 C2 172.3(9) . . . . ?
C5 C6 C7 C2 -8.8(17) . . . . ?
C3 C2 C7 C9 -169.7(10) . . . . ?
Pt1 C2 C7 C9 14.6(15) . . . . ?
C3 C2 C7 C6 10.7(17) . . . . ?
Pt1 C2 C7 C6 -164.9(9) . . . . ?
C5 C6 C8 C6 -175.1(13) . . . 2_665 ?
C7 C6 C8 C6 3.8(8) . . . 2_665 ?
C6 C7 C9 C7 3.6(8) . . . 2_665 ?
C2 C7 C9 C7 -176.0(12) . . . 2_665 ?
C12 P1 C10 C11 19(3) . . . . ?
C12' P1 C10 C11 64(2) . . . . ?
C14' P1 C10 C11 -43(3) . . . . ?
C14 P1 C10 C11 -75(2) . . . . ?
Pt1 P1 C10 C11 177.6(16) . . . . ?
C10 P1 C12 C13 -44(3) . . . . ?
C12' P1 C12 C13 -110(3) . . . . ?
C14' P1 C12 C13 63(3) . . . . ?
C14 P1 C12 C13 41(3) . . . . ?
Pt1 P1 C12 C13 157(3) . . . . ?
C12 P1 C14 C15 68(2) . . . . ?
C10 P1 C14 C15 -175(2) . . . . ?
C12' P1 C14 C15 103(2) . . . . ?
C14' P1 C14 C15 43.9(17) . . . . ?
Pt1 P1 C14 C15 -57(2) . . . . ?
P1 C14 C15 C14' -44.5(18) . . . . ?
C20 P2 C16 C17 69.7(19) . . . . ?
C18 P2 C16 C17 173.1(19) . . . . ?
C16' P2 C16 C17 22(2) . . . . ?
Pt1 P2 C16 C17 -72(2) . . . . ?
C20 P2 C18 C19 -70.6(16) . . . . ?
C16 P2 C18 C19 174.6(16) . . . . ?
C16' P2 C18 C19 -172.5(15) . . . . ?
Pt1 P2 C18 C19 52.8(16) . . . . ?
C18 P2 C20 C21' 175.5(19) . . . . ?
C16 P2 C20 C21' -87(2) . . . . ?
C16' P2 C20 C21' -69(2) . . . . ?
Pt1 P2 C20 C21' 55(2) . . . . ?
C18 P2 C20 C21 -68.5(19) . . . . ?
C16 P2 C20 C21 29(2) . . . . ?
C16' P2 C20 C21 47(2) . . . . ?
Pt1 P2 C20 C21 171.2(16) . . . . ?
C12 P1 C12' C13' -174(3) . . . . ?
C10 P1 C12' C13' 60(2) . . . . ?
C14' P1 C12' C13' 180(2) . . . . ?
C14 P1 C12' C13' 139(2) . . . . ?
Pt1 P1 C12' C13' -62(3) . . . . ?
C14 C15 C14' P1 49.7(18) . . . . ?
C12 P1 C14' C15 169(2) . . . . ?
C10 P1 C14' C15 -86(2) . . . . ?
C12' P1 C14' C15 175(2) . . . . ?
C14 P1 C14' C15 -40.9(15) . . . . ?
Pt1 P1 C14' C15 56(2) . . . . ?
C20 P2 C16' C17' -51(2) . . . . ?
C18 P2 C16' C17' 54(3) . . . . ?
C16 P2 C16' C17' 86(3) . . . . ?
Pt1 P2 C16' C17' -174.5(18) . . . . ?
Cl3 Cl3 C22 Cl1 -106.7(15) 5_667 . . . ?
Cl3 Cl3 C22 Cl2' 109.0(18) 5_667 . . . ?
Cl3 Cl3 C22 Cl2 131.0(15) 5_667 . . . ?
Cl3 Cl3 C22 Cl1' -94.9(18) 5_667 . . . ?
Cl3 Cl3 C22 Cl3' -168.6(17) 5_667 . . . ?
Cl1 C22 Cl3' Cl3' 3(10) . . . 6_557 ?
Cl2' C22 Cl3' Cl3' -118(9) . . . 6_557 ?
Cl2 C22 Cl3' Cl3' -119(10) . . . 6_557 ?
Cl1' C22 Cl3' Cl3' -5(10) . . . 6_557 ?
Cl3 C22 Cl3' Cl3' 123(10) . . . 6_557 ?
